data_7207431
loop_
_publ_author_name
'Panini, Piyush'
'Chopra, Deepak'

_publ_section_title
;
 Role of intermolecular interactions involving organic fluorine in
 trifluoromethylated benzanilides
;
_journal_issue 6
_journal_name_full CrystEngComm
_journal_page_first 1972
_journal_paper_doi 10.1039/c2ce06254b
_journal_volume 14
_journal_year 2012
_chemical_formula_moiety 'C15 H9 F6 N O'
_chemical_formula_sum 'C15 H9 F6 N O'
_chemical_formula_weight 333.23
_chemical_name_systematic
;
?
;
_space_group_IT_number 14
_symmetry_cell_setting monoclinic
_symmetry_Int_Tables_number 14
_symmetry_space_group_name_Hall '-P 2yn'
_symmetry_space_group_name_H-M 'P 1 21/n 1'
_atom_sites_solution_hydrogens geom
_atom_sites_solution_primary direct
_atom_sites_solution_secondary difmap
_audit_creation_method SHELXL-97
_cell_angle_alpha 90
_cell_angle_beta 108.350(5)
_cell_angle_gamma 90
_cell_formula_units_Z 4
_cell_length_a 12.8346(8)
_cell_length_b 8.061(5)
_cell_length_c 14.155(5)
_cell_measurement_reflns_used 719
_cell_measurement_temperature 120(2)
_cell_measurement_theta_max 25.7
_cell_measurement_theta_min 1.6
_cell_volume 1390.0(10)
_computing_structure_refinement 'SHELXL-97 (Sheldrick, 1997)'
_computing_structure_solution 'SHELXS-97 (Sheldrick, 1990)'
_diffrn_ambient_temperature 120(2)
_diffrn_measured_fraction_theta_full 1.000
_diffrn_measured_fraction_theta_max 0.923
_diffrn_radiation_monochromator graphite
_diffrn_radiation_source 'fine-focus sealed tube'
_diffrn_radiation_type MoK\a
_diffrn_radiation_wavelength 0.71073
_diffrn_reflns_av_R_equivalents 0.0499
_diffrn_reflns_av_sigmaI/netI 0.0535
_diffrn_reflns_limit_h_max 19
_diffrn_reflns_limit_h_min -18
_diffrn_reflns_limit_k_max 12
_diffrn_reflns_limit_k_min -11
_diffrn_reflns_limit_l_max 21
_diffrn_reflns_limit_l_min -20
_diffrn_reflns_number 23224
_diffrn_reflns_theta_full 25.00
_diffrn_reflns_theta_max 32.81
_diffrn_reflns_theta_min 2.59
_exptl_absorpt_coefficient_mu 0.155
_exptl_absorpt_correction_T_max 0.9678
_exptl_absorpt_correction_T_min 0.9189
_exptl_absorpt_correction_type empirical
_exptl_absorpt_process_details SADABS
_exptl_crystal_colour colorless
_exptl_crystal_density_diffrn 1.592
_exptl_crystal_density_method 'not measured'
_exptl_crystal_description plates
_exptl_crystal_F_000 672
_exptl_crystal_size_max 0.2
_exptl_crystal_size_mid 0.19
_exptl_crystal_size_min 0.10
_refine_diff_density_max 0.277
_refine_diff_density_min -0.255
_refine_diff_density_rms 0.046
_refine_ls_extinction_method none
_refine_ls_goodness_of_fit_ref 0.976
_refine_ls_hydrogen_treatment mixed
_refine_ls_matrix_type full
_refine_ls_number_parameters 272
_refine_ls_number_reflns 4769
_refine_ls_number_restraints 0
_refine_ls_restrained_S_all 0.976
_refine_ls_R_factor_all 0.0976
_refine_ls_R_factor_gt 0.0445
_refine_ls_shift/su_max 0.000
_refine_ls_shift/su_mean 0.000
_refine_ls_structure_factor_coef Fsqd
_refine_ls_weighting_details 'calc w=1/[\s^2^(Fo^2^)+(0.0536P)^2^+0.0000P] where P=(Fo^2^+2Fc^2^)/3'
_refine_ls_weighting_scheme calc
_refine_ls_wR_factor_gt 0.1031
_refine_ls_wR_factor_ref 0.1157
_reflns_number_gt 2610
_reflns_number_total 4769
_reflns_threshold_expression >2sigma(I)
_cod_data_source_file c2ce06254b.txt
_cod_data_source_block T-3-1
_cod_depositor_comments
;
The following automatic conversions were performed:

'_symmetry_cell_setting' value 'Monoclinic' changed to 'monoclinic'
according to /home/saulius/struct/CIF-dictionaries/cif_core.dic
dictionary named 'cif_core.dic' version 2.4.1 from
2010-06-29.

'_exptl_absorpt_correction_type' value 'Empirical'
changed to 'empirical' according to
/home/saulius/struct/CIF-dictionaries/cif_core.dic dictionary named
'cif_core.dic' version 2.4.1 from 2010-06-29.

Automatic conversion script
Id: cif_fix_values 1715 2011-07-08 13:25:40Z adriana 
;
_cod_original_cell_volume 1390.0(11)
_cod_original_sg_symbol_H-M 'P 21/n'
_cod_database_code 7207431

loop_
_symmetry_equiv_pos_as_xyz
'x, y, z'
'-x+1/2, y+1/2, -z+1/2'
'-x, -y, -z'
'x-1/2, -y-1/2, z-1/2'

loop_
_atom_site_label
_atom_site_type_symbol
_atom_site_fract_x
_atom_site_fract_y
_atom_site_fract_z
_atom_site_U_iso_or_equiv
_atom_site_adp_type
_atom_site_occupancy
_atom_site_symmetry_multiplicity
_atom_site_calc_flag
_atom_site_refinement_flags
_atom_site_disorder_assembly
_atom_site_disorder_group
C1 C 0.75155(10) 0.18601(16) 0.35774(9) 0.0272(3) Uani 1 1 d . . .
C2 C 0.68328(10) 0.25049(16) 0.40870(9) 0.0293(3) Uani 1 1 d . . .
C3 C 0.72291(12) 0.27092(19) 0.51154(10) 0.0359(3) Uani 1 1 d . . .
C4 C 0.83050(12) 0.22610(19) 0.56389(11) 0.0388(4) Uani 1 1 d . . .
C5 C 0.89858(12) 0.16591(19) 0.51362(10) 0.0379(4) Uani 1 1 d . . .
C6 C 0.86007(11) 0.14691(17) 0.41078(10) 0.0326(3) Uani 1 1 d . . .
C7 C 0.73111(10) 0.21794(15) 0.08562(9) 0.0244(3) Uani 1 1 d . . .
C8 C 0.63973(11) 0.13413(18) 0.02431(10) 0.0315(3) Uani 1 1 d . . .
C9 C 0.61585(12) 0.14270(18) -0.07816(10) 0.0324(3) Uani 1 1 d . . .
C10 C 0.68251(11) 0.23230(16) -0.11969(9) 0.0299(3) Uani 1 1 d . A .
C11 C 0.77557(12) 0.31195(18) -0.05851(10) 0.0339(3) Uani 1 1 d . . .
C12 C 0.79979(11) 0.30393(18) 0.04399(10) 0.0306(3) Uani 1 1 d . . .
C13 C 0.70872(10) 0.14273(16) 0.24826(9) 0.0267(3) Uani 1 1 d . . .
C14 C 0.65321(14) 0.2443(2) -0.23007(10) 0.0426(4) Uani 1 1 d . . .
C15 C 0.56715(12) 0.3007(2) 0.35483(10) 0.0376(3) Uani 1 1 d . . .
N1 N 0.75662(9) 0.22649(14) 0.19044(8) 0.0266(2) Uani 1 1 d . . .
O1 O 0.63810(7) 0.03483(11) 0.21885(6) 0.0321(2) Uani 1 1 d . . .
F1A F 0.6054(7) 0.3719(7) -0.2636(3) 0.129(4) Uani 0.426(5) 1 d P A 1
F2A F 0.6073(5) 0.1143(7) -0.2746(3) 0.086(2) Uani 0.426(5) 1 d P A 1
F3A F 0.7501(3) 0.2483(8) -0.25604(19) 0.0850(19) Uani 0.426(5) 1 d P A 1
F1B F 0.6735(4) 0.1157(5) -0.2744(2) 0.0906(18) Uani 0.574(5) 1 d P A 2
F2B F 0.6860(3) 0.3765(4) -0.26459(15) 0.0694(14) Uani 0.574(5) 1 d P A 2
F3B F 0.53757(16) 0.2570(5) -0.27488(14) 0.0670(10) Uani 0.574(5) 1 d P A 2
F4 F 0.55711(6) 0.37184(11) 0.26583(6) 0.0452(2) Uani 1 1 d . . .
F5 F 0.52862(7) 0.41090(13) 0.40627(6) 0.0562(3) Uani 1 1 d . . .
F6 F 0.49707(7) 0.17247(13) 0.33567(7) 0.0550(3) Uani 1 1 d . . .
H1 H 0.8040(12) 0.3064(17) 0.2198(11) 0.033(4) Uiso 1 1 d . . .
H3 H 0.6742(12) 0.3212(18) 0.5429(12) 0.046(5) Uiso 1 1 d . . .
H4 H 0.8543(12) 0.2420(18) 0.6312(12) 0.043(4) Uiso 1 1 d . . .
H5 H 0.9721(13) 0.1361(18) 0.5513(12) 0.045(4) Uiso 1 1 d . . .
H6 H 0.9093(12) 0.1047(17) 0.3751(10) 0.034(4) Uiso 1 1 d . . .
H8 H 0.5950(12) 0.0734(17) 0.0526(11) 0.040(4) Uiso 1 1 d . . .
H9 H 0.5481(12) 0.0876(18) -0.1219(12) 0.044(4) Uiso 1 1 d . . .
H11 H 0.8240(12) 0.3743(17) -0.0860(11) 0.038(4) Uiso 1 1 d . . .
H12 H 0.8615(11) 0.3613(17) 0.0863(10) 0.030(4) Uiso 1 1 d . . .

loop_
_atom_site_aniso_label
_atom_site_aniso_U_11
_atom_site_aniso_U_22
_atom_site_aniso_U_33
_atom_site_aniso_U_23
_atom_site_aniso_U_13
_atom_site_aniso_U_12
C1 0.0318(6) 0.0288(7) 0.0182(6) 0.0032(5) 0.0037(5) -0.0018(5)
C2 0.0312(6) 0.0334(7) 0.0203(6) 0.0029(5) 0.0039(5) -0.0026(6)
C3 0.0429(8) 0.0419(8) 0.0213(6) 0.0006(6) 0.0075(6) -0.0025(7)
C4 0.0461(8) 0.0459(9) 0.0172(6) 0.0029(6) -0.0006(6) -0.0039(7)
C5 0.0329(7) 0.0455(9) 0.0265(7) 0.0063(6) -0.0034(6) 0.0006(7)
C6 0.0312(7) 0.0368(8) 0.0259(7) 0.0038(6) 0.0036(6) 0.0018(6)
C7 0.0269(6) 0.0261(6) 0.0191(6) -0.0004(5) 0.0057(5) 0.0036(5)
C8 0.0323(7) 0.0383(8) 0.0225(6) 0.0014(6) 0.0067(5) -0.0063(6)
C9 0.0346(7) 0.0385(8) 0.0207(6) -0.0014(5) 0.0038(5) -0.0028(6)
C10 0.0381(7) 0.0309(7) 0.0215(6) -0.0022(5) 0.0105(5) 0.0026(6)
C11 0.0384(7) 0.0400(8) 0.0270(7) -0.0013(6) 0.0158(6) -0.0052(7)
C12 0.0293(6) 0.0367(7) 0.0252(7) -0.0038(6) 0.0079(5) -0.0031(6)
C13 0.0280(6) 0.0291(7) 0.0199(6) 0.0025(5) 0.0031(5) 0.0033(5)
C14 0.0598(10) 0.0420(9) 0.0258(7) -0.0018(6) 0.0133(7) -0.0048(8)
C15 0.0353(7) 0.0537(9) 0.0236(7) -0.0002(6) 0.0087(6) 0.0039(7)
N1 0.0294(5) 0.0302(6) 0.0184(5) -0.0005(4) 0.0048(4) -0.0027(5)
O1 0.0356(5) 0.0343(5) 0.0227(5) 0.0022(4) 0.0040(4) -0.0068(4)
F1A 0.234(9) 0.110(5) 0.0383(18) 0.035(2) 0.036(4) 0.120(6)
F2A 0.132(4) 0.097(4) 0.0289(15) -0.0224(17) 0.025(2) -0.063(4)
F3A 0.068(2) 0.168(5) 0.0251(13) -0.0007(19) 0.0232(12) -0.022(3)
F1B 0.172(4) 0.071(3) 0.0359(12) -0.0077(12) 0.043(2) 0.045(3)
F2B 0.102(2) 0.075(3) 0.0268(10) 0.0045(11) 0.0136(13) -0.046(2)
F3B 0.0543(12) 0.109(2) 0.0263(9) 0.0161(11) -0.0031(8) -0.0062(14)
F4 0.0422(5) 0.0637(6) 0.0250(4) 0.0099(4) 0.0039(4) 0.0164(4)
F5 0.0510(5) 0.0806(7) 0.0358(5) -0.0045(5) 0.0121(4) 0.0249(5)
F6 0.0328(4) 0.0781(7) 0.0507(6) -0.0008(5) 0.0084(4) -0.0099(5)

loop_
_atom_type_symbol
_atom_type_description
_atom_type_scat_dispersion_real
_atom_type_scat_dispersion_imag
_atom_type_scat_source
C C 0.0033 0.0016 'International Tables Vol C Tables 4.2.6.8 and 6.1.1.4'
H H 0.0000 0.0000 'International Tables Vol C Tables 4.2.6.8 and 6.1.1.4'
N N 0.0061 0.0033 'International Tables Vol C Tables 4.2.6.8 and 6.1.1.4'
O O 0.0106 0.0060 'International Tables Vol C Tables 4.2.6.8 and 6.1.1.4'
F F 0.0171 0.0103 'International Tables Vol C Tables 4.2.6.8 and 6.1.1.4'

loop_
_geom_angle_atom_site_label_1
_geom_angle_atom_site_label_2
_geom_angle_atom_site_label_3
_geom_angle
C6 C1 C2 119.21(12)
C6 C1 C13 118.59(12)
C2 C1 C13 121.97(11)
C3 C2 C1 120.08(12)
C3 C2 C15 118.49(12)
C1 C2 C15 121.43(11)
C2 C3 C4 120.00(14)
C2 C3 H3 117.1(9)
C4 C3 H3 122.9(9)
C5 C4 C3 120.01(13)
C5 C4 H4 122.0(9)
C3 C4 H4 117.9(9)
C4 C5 C6 120.37(13)
C4 C5 H5 118.4(10)
C6 C5 H5 121.3(10)
C5 C6 C1 120.28(14)
C5 C6 H6 120.0(8)
C1 C6 H6 119.7(8)
C12 C7 C8 119.95(12)
C12 C7 N1 116.83(11)
C8 C7 N1 123.17(12)
C9 C8 C7 119.50(13)
C9 C8 H8 120.7(9)
C7 C8 H8 119.8(9)
C10 C9 C8 120.51(13)
C10 C9 H9 120.2(9)
C8 C9 H9 119.3(9)
C9 C10 C11 120.04(12)
C9 C10 C14 119.56(12)
C11 C10 C14 120.40(13)
C12 C11 C10 119.69(13)
C12 C11 H11 118.9(8)
C10 C11 H11 121.4(8)
C11 C12 C7 120.25(12)
C11 C12 H12 120.3(9)
C7 C12 H12 119.3(9)
O1 C13 N1 125.20(12)
O1 C13 C1 120.06(11)
N1 C13 C1 114.70(11)
F1A C14 F2A 114.0(4)
F1A C14 F1B 130.5(3)
F2A C14 F2B 130.3(2)
F1B C14 F2B 109.9(2)
F1A C14 F3A 105.0(4)
F2A C14 F3A 101.5(3)
F1B C14 F3B 100.6(2)
F2B C14 F3B 100.9(2)
F3A C14 F3B 140.15(18)
F1A C14 C10 113.2(2)
F2A C14 C10 113.1(2)
F1B C14 C10 115.98(19)
F2B C14 C10 116.34(15)
F3A C14 C10 108.91(16)
F3B C14 C10 110.83(14)
F5 C15 F6 106.41(12)
F5 C15 F4 106.40(12)
F6 C15 F4 106.10(11)
F5 C15 C2 112.38(12)
F6 C15 C2 112.99(13)
F4 C15 C2 112.07(11)
C13 N1 C7 127.71(11)
C13 N1 H1 116.9(9)
C7 N1 H1 114.9(10)

loop_
_geom_bond_atom_site_label_1
_geom_bond_atom_site_label_2
_geom_bond_distance
C1 C6 1.3946(18)
C1 C2 1.3987(19)
C1 C13 1.5130(17)
C2 C3 1.3923(18)
C2 C15 1.5005(19)
C3 C4 1.394(2)
C3 H3 0.963(16)
C4 C5 1.377(2)
C4 H4 0.913(15)
C5 C6 1.3906(19)
C5 H5 0.957(16)
C6 H6 0.986(15)
C7 C12 1.3899(18)
C7 C8 1.3943(18)
C7 N1 1.4169(16)
C8 C9 1.3867(19)
C8 H8 0.935(15)
C9 C10 1.3841(19)
C9 H9 0.999(15)
C10 C11 1.3920(19)
C10 C14 1.4907(19)
C11 C12 1.3864(19)
C11 H11 0.972(15)
C12 H12 0.950(13)
C13 O1 1.2304(15)
C13 N1 1.3492(17)
C14 F1A 1.215(3)
C14 F2A 1.269(5)
C14 F1B 1.280(3)
C14 F2B 1.297(3)
C14 F3A 1.404(3)
C14 F3B 1.422(3)
C15 F5 1.3381(17)
C15 F6 1.3408(19)
C15 F4 1.3528(16)
N1 H1 0.894(15)

loop_
_geom_torsion_atom_site_label_1
_geom_torsion_atom_site_label_2
_geom_torsion_atom_site_label_3
_geom_torsion_atom_site_label_4
_geom_torsion
C6 C1 C2 C3 -1.69(19)
C13 C1 C2 C3 172.68(12)
C6 C1 C2 C15 177.65(13)
C13 C1 C2 C15 -7.97(19)
C1 C2 C3 C4 -0.4(2)
C15 C2 C3 C4 -179.78(13)
C2 C3 C4 C5 1.8(2)
C3 C4 C5 C6 -1.1(2)
C4 C5 C6 C1 -1.1(2)
C2 C1 C6 C5 2.4(2)
C13 C1 C6 C5 -172.12(12)
C12 C7 C8 C9 -2.5(2)
N1 C7 C8 C9 174.93(12)
C7 C8 C9 C10 0.6(2)
C8 C9 C10 C11 1.3(2)
C8 C9 C10 C14 -178.02(13)
C9 C10 C11 C12 -1.3(2)
C14 C10 C11 C12 177.97(13)
C10 C11 C12 C7 -0.5(2)
C8 C7 C12 C11 2.4(2)
N1 C7 C12 C11 -175.12(12)
C6 C1 C13 O1 112.21(15)
C2 C1 C13 O1 -62.20(17)
C6 C1 C13 N1 -65.65(16)
C2 C1 C13 N1 119.94(14)
C9 C10 C14 F1A 97.9(5)
C11 C10 C14 F1A -81.4(5)
C9 C10 C14 F2A -33.7(4)
C11 C10 C14 F2A 147.0(4)
C9 C10 C14 F1B -76.5(3)
C11 C10 C14 F1B 104.2(3)
C9 C10 C14 F2B 151.9(3)
C11 C10 C14 F2B -27.5(3)
C9 C10 C14 F3A -145.8(3)
C11 C10 C14 F3A 34.9(3)
C9 C10 C14 F3B 37.3(3)
C11 C10 C14 F3B -142.0(2)
C3 C2 C15 F5 22.10(19)
C1 C2 C15 F5 -157.26(12)
C3 C2 C15 F6 -98.34(15)
C1 C2 C15 F6 82.30(15)
C3 C2 C15 F4 141.85(13)
C1 C2 C15 F4 -37.50(19)
O1 C13 N1 C7 5.1(2)
C1 C13 N1 C7 -177.20(11)
C12 C7 N1 C13 -173.60(12)
C8 C7 N1 C13 8.9(2)
